data_8106500
loop_
_publ_author_name
'Zhai, Yunhui'
'Song, Ruijuan'

_publ_section_title
;
 Crystal structure of
 2-amino-4-(3-fluorophenyl)-5-oxo-5,6,7,8-tetrahydro-4H-chromene-3-carbonitrile,
 C16H13FN2O2
;
_journal_issue 2
_journal_name_full 'Zeitschrift f\"ur Kristallographie - New Crystal Structures'
_journal_page_first 253
_journal_page_last 254
_journal_paper_doi 10.1515/ncrs-2016-0227
_journal_volume 232
_journal_year 2017
_chemical_formula_moiety 'C16 H13 F N2 O2'
_chemical_formula_sum 'C16 H13 F N2 O2'
_chemical_formula_weight 284.28
_space_group_IT_number 2
_space_group_name_Hall '-P 1'
_space_group_name_H-M_alt 'P -1'
_symmetry_cell_setting triclinic
_symmetry_space_group_name_Hall '-P 1'
_symmetry_space_group_name_H-M 'P -1'
_atom_sites_solution_hydrogens geom
_atom_sites_solution_primary direct
_atom_sites_solution_secondary difmap
_cell_angle_alpha 72.048(7)
_cell_angle_beta 74.395(6)
_cell_angle_gamma 75.377(6)
_cell_formula_units_Z 2
_cell_length_a 8.7809(6)
_cell_length_b 8.7912(6)
_cell_length_c 10.0170(7)
_cell_measurement_reflns_used 1472
_cell_measurement_temperature 293(2)
_cell_measurement_theta_max 27.2030
_cell_measurement_theta_min 2.9300
_cell_volume 696.26(9)
_computing_cell_refinement 'Bruker FRAMBO'
_computing_data_collection 'Bruker FRAMBO'
_computing_data_reduction 'Bruker SAINT'
_computing_molecular_graphics 'Bruker SHELXTL'
_computing_publication_material 'Bruker SHELXTL'
_computing_structure_refinement 'SHELXL-97 (Sheldrick, 1997)'
_computing_structure_solution 'SHELXS-97 (Sheldrick, 1990)'
_diffrn_ambient_temperature 293(2)
_diffrn_measured_fraction_theta_full 0.989
_diffrn_measured_fraction_theta_max 0.989
_diffrn_measurement_device_type 'multiwire proportional'
_diffrn_measurement_method 'phi and omega scans'
_diffrn_radiation_monochromator graphite
_diffrn_radiation_source 'fine-focus sealed tube'
_diffrn_radiation_type MoK\a
_diffrn_radiation_wavelength 0.71073
_diffrn_reflns_av_R_equivalents 0.0234
_diffrn_reflns_av_sigmaI/netI 0.0387
_diffrn_reflns_limit_h_max 10
_diffrn_reflns_limit_h_min -10
_diffrn_reflns_limit_k_max 10
_diffrn_reflns_limit_k_min -10
_diffrn_reflns_limit_l_max 11
_diffrn_reflns_limit_l_min -11
_diffrn_reflns_number 4306
_diffrn_reflns_theta_full 25.00
_diffrn_reflns_theta_max 25.00
_diffrn_reflns_theta_min 2.45
_diffrn_standards_decay_% 0
_diffrn_standards_interval_count 0
_diffrn_standards_interval_time none
_diffrn_standards_number none
_exptl_absorpt_coefficient_mu 0.100
_exptl_absorpt_correction_T_max 1.00000
_exptl_absorpt_correction_T_min 0.80634
_exptl_absorpt_correction_type multi-scan
_exptl_absorpt_process_details crystalclear
_exptl_crystal_colour colorless
_exptl_crystal_density_diffrn 1.356
_exptl_crystal_density_method 'not measured'
_exptl_crystal_description block
_exptl_crystal_F_000 296
_exptl_crystal_size_max 0.20
_exptl_crystal_size_mid 0.18
_exptl_crystal_size_min 0.16
_refine_diff_density_max 0.269
_refine_diff_density_min -0.257
_refine_diff_density_rms 0.041
_refine_ls_extinction_coef 0.032(8)
_refine_ls_extinction_expression Fc^*^=kFc[1+0.001xFc^2^\l^3^/sin(2\q)]^-1/4^
_refine_ls_extinction_method SHELXL
_refine_ls_goodness_of_fit_ref 1.042
_refine_ls_hydrogen_treatment mixed
_refine_ls_matrix_type full
_refine_ls_number_parameters 191
_refine_ls_number_reflns 2434
_refine_ls_number_restraints 0
_refine_ls_restrained_S_all 1.042
_refine_ls_R_factor_all 0.0615
_refine_ls_R_factor_gt 0.0457
_refine_ls_shift/su_max 0.001
_refine_ls_shift/su_mean 0.000
_refine_ls_structure_factor_coef Fsqd
_refine_ls_weighting_details 'calc w=1/[\s^2^(Fo^2^)+(0.1000P)^2^+0.0000P] where P=(Fo^2^+2Fc^2^)/3'
_refine_ls_weighting_scheme calc
_refine_ls_wR_factor_gt 0.1397
_refine_ls_wR_factor_ref 0.1594
_reflns_number_gt 1886
_reflns_number_total 2434
_reflns_threshold_expression >2sigma(I)
_cod_data_source_file suppl_ncrs-2016-0227_suppl.cif
_cod_data_source_block a
_cod_original_cell_volume 696.26(8)
_cod_original_sg_symbol_Hall -P1
_cod_original_sg_symbol_H-M P-1
_cod_database_code 8106500

loop_
_symmetry_equiv_pos_as_xyz
'x, y, z'
'-x, -y, -z'

loop_
_atom_site_label
_atom_site_type_symbol
_atom_site_fract_x
_atom_site_fract_y
_atom_site_fract_z
_atom_site_U_iso_or_equiv
_atom_site_adp_type
_atom_site_occupancy
_atom_site_symmetry_multiplicity
_atom_site_calc_flag
_atom_site_refinement_flags
_atom_site_disorder_assembly
_atom_site_disorder_group
C1 C 0.3108(2) 0.9914(2) 0.64419(19) 0.0335(4) Uani 1 1 d . . .
C2 C 0.2163(2) 1.1398(2) 0.61639(18) 0.0337(4) Uani 1 1 d . . .
C3 C 0.2359(2) 1.2804(2) 0.66377(19) 0.0330(4) Uani 1 1 d . . .
H3A H 0.2303 1.3781 0.5835 0.040 Uiso 1 1 calc R . .
C4 C 0.3995(2) 1.2417(2) 0.69846(18) 0.0323(4) Uani 1 1 d . . .
C5 C 0.4868(2) 1.0913(2) 0.72375(18) 0.0345(5) Uani 1 1 d . . .
C6 C 0.6425(2) 1.0403(2) 0.7707(2) 0.0442(5) Uani 1 1 d . . .
H6A H 0.7293 1.0237 0.6900 0.053 Uiso 1 1 calc R . .
H6B H 0.6428 0.9379 0.8439 0.053 Uiso 1 1 calc R . .
C7 C 0.6701(3) 1.1678(3) 0.8300(3) 0.0573(6) Uani 1 1 d . . .
H7A H 0.6023 1.1631 0.9247 0.069 Uiso 1 1 calc R . .
H7B H 0.7813 1.1452 0.8391 0.069 Uiso 1 1 calc R . .
C8 C 0.6321(2) 1.3365(3) 0.7328(3) 0.0588(6) Uani 1 1 d . . .
H8A H 0.6410 1.4160 0.7780 0.071 Uiso 1 1 calc R . .
H8B H 0.7114 1.3456 0.6434 0.071 Uiso 1 1 calc R . .
C9 C 0.4688(2) 1.3754(2) 0.7006(2) 0.0399(5) Uani 1 1 d . . .
C10 C 0.0868(2) 1.1625(2) 0.5496(2) 0.0391(5) Uani 1 1 d . . .
C11 C 0.1027(2) 1.3132(2) 0.79020(19) 0.0342(5) Uani 1 1 d . . .
C12 C 0.0920(2) 1.2013(2) 0.9221(2) 0.0474(5) Uani 1 1 d . . .
H12A H 0.1682 1.1058 0.9338 0.057 Uiso 1 1 calc R . .
C13 C -0.0288(3) 1.2283(3) 1.0365(2) 0.0611(6) Uani 1 1 d . . .
H13A H -0.0331 1.1516 1.1247 0.073 Uiso 1 1 calc R . .
C14 C -0.1434(3) 1.3677(3) 1.0215(3) 0.0613(7) Uani 1 1 d . . .
H14A H -0.2262 1.3870 1.0982 0.074 Uiso 1 1 calc R . .
C15 C -0.1321(2) 1.4757(3) 0.8921(3) 0.0549(6) Uani 1 1 d . . .
C16 C -0.0117(2) 1.4536(2) 0.7752(2) 0.0438(5) Uani 1 1 d . . .
H16A H -0.0078 1.5319 0.6878 0.053 Uiso 1 1 calc R . .
N1 N 0.2962(2) 0.85680(18) 0.61716(18) 0.0460(5) Uani 1 1 d . . .
H1A H 0.2198 0.8591 0.5776 0.055 Uiso 1 1 calc R . .
H1B H 0.3634 0.7678 0.6393 0.055 Uiso 1 1 calc R . .
N2 N -0.0190(2) 1.1840(2) 0.4957(2) 0.0571(5) Uani 1 1 d . . .
O1 O 0.43882(15) 0.96121(14) 0.70756(14) 0.0410(4) Uani 1 1 d . . .
O2 O 0.39558(16) 1.51503(15) 0.67041(16) 0.0539(4) Uani 1 1 d . . .
F1 F -0.24449(17) 1.61422(18) 0.8738(2) 0.0953(6) Uani 1 1 d . . .

loop_
_atom_site_aniso_label
_atom_site_aniso_U_11
_atom_site_aniso_U_22
_atom_site_aniso_U_33
_atom_site_aniso_U_23
_atom_site_aniso_U_13
_atom_site_aniso_U_12
C1 0.0373(10) 0.0302(10) 0.0339(9) -0.0087(7) -0.0079(8) -0.0066(8)
C2 0.0379(10) 0.0287(10) 0.0364(10) -0.0119(8) -0.0086(8) -0.0042(8)
C3 0.0377(10) 0.0223(9) 0.0393(10) -0.0065(7) -0.0120(8) -0.0033(7)
C4 0.0323(9) 0.0275(10) 0.0361(10) -0.0104(7) -0.0041(8) -0.0044(7)
C5 0.0367(10) 0.0284(10) 0.0379(10) -0.0105(8) -0.0064(8) -0.0043(8)
C6 0.0403(11) 0.0395(11) 0.0515(12) -0.0087(9) -0.0157(9) -0.0025(9)
C7 0.0518(13) 0.0559(14) 0.0734(15) -0.0181(12) -0.0302(12) -0.0057(11)
C8 0.0456(12) 0.0473(14) 0.0947(18) -0.0233(13) -0.0261(12) -0.0099(10)
C9 0.0403(10) 0.0326(11) 0.0483(11) -0.0168(9) -0.0057(9) -0.0052(8)
C10 0.0452(11) 0.0297(10) 0.0441(11) -0.0123(8) -0.0095(10) -0.0060(9)
C11 0.0321(9) 0.0285(9) 0.0482(11) -0.0177(8) -0.0120(8) -0.0032(7)
C12 0.0474(12) 0.0416(12) 0.0458(12) -0.0106(9) -0.0062(10) 0.0005(9)
C13 0.0620(14) 0.0649(16) 0.0515(13) -0.0195(12) 0.0014(11) -0.0118(12)
C14 0.0480(13) 0.0739(18) 0.0695(16) -0.0429(14) 0.0059(11) -0.0138(12)
C15 0.0380(11) 0.0456(13) 0.0900(18) -0.0399(13) -0.0140(12) 0.0052(9)
C16 0.0400(11) 0.0340(11) 0.0596(13) -0.0179(9) -0.0135(10) -0.0004(9)
N1 0.0574(10) 0.0285(9) 0.0589(11) -0.0184(8) -0.0199(9) -0.0028(7)
N2 0.0581(12) 0.0464(11) 0.0772(13) -0.0180(9) -0.0341(11) -0.0041(9)
O1 0.0456(8) 0.0232(7) 0.0566(8) -0.0110(6) -0.0200(7) 0.0003(6)
O2 0.0515(9) 0.0290(8) 0.0851(11) -0.0203(7) -0.0182(8) -0.0035(6)
F1 0.0628(9) 0.0709(11) 0.1455(16) -0.0561(11) -0.0128(10) 0.0250(8)

loop_
_atom_type_symbol
_atom_type_description
_atom_type_scat_dispersion_real
_atom_type_scat_dispersion_imag
_atom_type_scat_source
C C 0.0033 0.0016 'International Tables Vol C Tables 4.2.6.8 and 6.1.1.4'
H H 0.0000 0.0000 'International Tables Vol C Tables 4.2.6.8 and 6.1.1.4'
N N 0.0061 0.0033 'International Tables Vol C Tables 4.2.6.8 and 6.1.1.4'
O O 0.0106 0.0060 'International Tables Vol C Tables 4.2.6.8 and 6.1.1.4'
F F 0.0171 0.0103 'International Tables Vol C Tables 4.2.6.8 and 6.1.1.4'

loop_
_geom_angle_atom_site_label_1
_geom_angle_atom_site_label_2
_geom_angle_atom_site_label_3
_geom_angle
_geom_angle_site_symmetry_1
_geom_angle_site_symmetry_3
N1 C1 C2 127.39(16) . .
N1 C1 O1 110.59(15) . .
C2 C1 O1 122.02(14) . .
C1 C2 C10 118.96(15) . .
C1 C2 C3 122.61(15) . .
C10 C2 C3 118.27(15) . .
C4 C3 C2 108.11(14) . .
C4 C3 C11 112.00(13) . .
C2 C3 C11 111.35(13) . .
C4 C3 H3A 108.4 . .
C2 C3 H3A 108.4 . .
C11 C3 H3A 108.4 . .
C5 C4 C9 118.41(16) . .
C5 C4 C3 123.09(15) . .
C9 C4 C3 118.47(15) . .
C4 C5 O1 122.19(16) . .
C4 C5 C6 126.55(16) . .
O1 C5 C6 111.26(15) . .
C5 C6 C7 110.77(16) . .
C5 C6 H6A 109.5 . .
C7 C6 H6A 109.5 . .
C5 C6 H6B 109.5 . .
C7 C6 H6B 109.5 . .
H6A C6 H6B 108.1 . .
C8 C7 C6 110.93(17) . .
C8 C7 H7A 109.5 . .
C6 C7 H7A 109.5 . .
C8 C7 H7B 109.5 . .
C6 C7 H7B 109.5 . .
H7A C7 H7B 108.0 . .
C9 C8 C7 113.20(16) . .
C9 C8 H8A 108.9 . .
C7 C8 H8A 108.9 . .
C9 C8 H8B 108.9 . .
C7 C8 H8B 108.9 . .
H8A C8 H8B 107.8 . .
O2 C9 C4 119.85(17) . .
O2 C9 C8 121.86(16) . .
C4 C9 C8 118.21(16) . .
N2 C10 C2 178.69(18) . .
C16 C11 C12 118.41(18) . .
C16 C11 C3 120.92(17) . .
C12 C11 C3 120.66(16) . .
C13 C12 C11 121.3(2) . .
C13 C12 H12A 119.4 . .
C11 C12 H12A 119.4 . .
C12 C13 C14 120.4(2) . .
C12 C13 H13A 119.8 . .
C14 C13 H13A 119.8 . .
C15 C14 C13 117.8(2) . .
C15 C14 H14A 121.1 . .
C13 C14 H14A 121.1 . .
C14 C15 F1 119.1(2) . .
C14 C15 C16 123.5(2) . .
F1 C15 C16 117.4(2) . .
C11 C16 C15 118.7(2) . .
C11 C16 H16A 120.7 . .
C15 C16 H16A 120.7 . .
C1 N1 H1A 120.0 . .
C1 N1 H1B 120.0 . .
H1A N1 H1B 120.0 . .
C1 O1 C5 118.52(13) . .

loop_
_geom_bond_atom_site_label_1
_geom_bond_atom_site_label_2
_geom_bond_distance
_geom_bond_site_symmetry_2
C1 N1 1.335(2) .
C1 C2 1.349(3) .
C1 O1 1.366(2) .
C2 C10 1.412(2) .
C2 C3 1.515(2) .
C3 C4 1.500(2) .
C3 C11 1.521(2) .
C3 H3A 0.9800 .
C4 C5 1.336(2) .
C4 C9 1.461(2) .
C5 O1 1.380(2) .
C5 C6 1.483(2) .
C6 C7 1.514(3) .
C6 H6A 0.9700 .
C6 H6B 0.9700 .
C7 C8 1.514(3) .
C7 H7A 0.9700 .
C7 H7B 0.9700 .
C8 C9 1.487(3) .
C8 H8A 0.9700 .
C8 H8B 0.9700 .
C9 O2 1.221(2) .
C10 N2 1.144(2) .
C11 C16 1.377(2) .
C11 C12 1.379(3) .
C12 C13 1.372(3) .
C12 H12A 0.9300 .
C13 C14 1.372(3) .
C13 H13A 0.9300 .
C14 C15 1.346(3) .
C14 H14A 0.9300 .
C15 F1 1.358(2) .
C15 C16 1.378(3) .
C16 H16A 0.9300 .
N1 H1A 0.8600 .
N1 H1B 0.8600 .
